data_7026677
loop_
_publ_author_name
'Jones, Cameron'
'Furness, Leigh'
'Nembenna, Sharanappa'
'Rose, Richard P.'
'Aldridge, Simon'
'Stasch, Andreas'

_publ_section_title
;
 Bulky guanidinato and amidinato zinc complexes and their comparative
 stabilities.
;
_journal_issue 37
_journal_name_full 'Dalton transactions (Cambridge, England : 2003)'
_journal_page_first 8788
_journal_page_last 8795
_journal_paper_doi 10.1039/c0dt00589d
_journal_volume 39
_journal_year 2010
_chemical_formula_sum 'C31 H49 I2 N3 Zn2'
_chemical_formula_weight 848.27
_chemical_name_systematic
;
?
;
_space_group_IT_number 14
_symmetry_cell_setting monoclinic
_symmetry_space_group_name_Hall '-P 2yn'
_symmetry_space_group_name_H-M 'P 1 21/n 1'
_atom_sites_solution_hydrogens geom
_atom_sites_solution_primary direct
_atom_sites_solution_secondary difmap
_audit_creation_method SHELXL-97
_cell_angle_alpha 90.00
_cell_angle_beta 93.42(3)
_cell_angle_gamma 90.00
_cell_formula_units_Z 4
_cell_length_a 12.980(3)
_cell_length_b 12.870(3)
_cell_length_c 21.640(4)
_cell_measurement_temperature 150(2)
_cell_volume 3608.6(14)
_computing_structure_refinement 'SHELXL-97 (Sheldrick, 1997)'
_computing_structure_solution 'SHELXS-97 (Sheldrick, 1990)'
_diffrn_ambient_temperature 150(2)
_diffrn_measured_fraction_theta_full 0.996
_diffrn_measured_fraction_theta_max 0.996
_diffrn_measurement_device_type 'Nonius Kappa CCD'
_diffrn_radiation_monochromator graphite
_diffrn_radiation_source 'fine-focus sealed tube'
_diffrn_radiation_type MoK\a
_diffrn_radiation_wavelength 0.71073
_diffrn_reflns_av_R_equivalents 0.0268
_diffrn_reflns_av_sigmaI/netI 0.0440
_diffrn_reflns_limit_h_max 16
_diffrn_reflns_limit_h_min -16
_diffrn_reflns_limit_k_max 16
_diffrn_reflns_limit_k_min -16
_diffrn_reflns_limit_l_max 27
_diffrn_reflns_limit_l_min -27
_diffrn_reflns_number 14940
_diffrn_reflns_theta_full 27.00
_diffrn_reflns_theta_max 27.00
_diffrn_reflns_theta_min 2.98
_exptl_absorpt_coefficient_mu 3.062
_exptl_absorpt_correction_T_max 0.656
_exptl_absorpt_correction_T_min 0.482
_exptl_absorpt_correction_type multi-scan
_exptl_absorpt_process_details 'Sortav (Blessing 1995)'
_exptl_crystal_colour colourless
_exptl_crystal_density_diffrn 1.561
_exptl_crystal_density_method 'not measured'
_exptl_crystal_description block
_exptl_crystal_F_000 1688
_exptl_crystal_size_max 0.30
_exptl_crystal_size_mid 0.20
_exptl_crystal_size_min 0.15
_refine_diff_density_max 0.449
_refine_diff_density_min -0.661
_refine_diff_density_rms 0.082
_refine_ls_extinction_method none
_refine_ls_goodness_of_fit_ref 1.029
_refine_ls_hydrogen_treatment constr
_refine_ls_matrix_type full
_refine_ls_number_parameters 355
_refine_ls_number_reflns 7856
_refine_ls_number_restraints 0
_refine_ls_restrained_S_all 1.029
_refine_ls_R_factor_all 0.0412
_refine_ls_R_factor_gt 0.0290
_refine_ls_shift/su_max 0.002
_refine_ls_shift/su_mean 0.000
_refine_ls_structure_factor_coef Fsqd
_refine_ls_weighting_details 'calc w=1/[\s^2^(Fo^2^)+(0.0161P)^2^+2.3009P] where P=(Fo^2^+2Fc^2^)/3'
_refine_ls_weighting_scheme calc
_refine_ls_wR_factor_gt 0.0609
_refine_ls_wR_factor_ref 0.0650
_reflns_number_gt 6490
_reflns_number_total 7856
_reflns_threshold_expression >2sigma(I)
_cod_data_source_file c0dt00589d.txt
_cod_data_source_block compound3
_cod_original_cell_volume 3608.7(13)
_cod_original_sg_symbol_H-M P2(1)/n
_cod_database_code 7026677

loop_
_symmetry_equiv_pos_as_xyz
'x, y, z'
'-x+1/2, y+1/2, -z+1/2'
'-x, -y, -z'
'x-1/2, -y-1/2, z-1/2'

loop_
_atom_site_label
_atom_site_type_symbol
_atom_site_fract_x
_atom_site_fract_y
_atom_site_fract_z
_atom_site_U_iso_or_equiv
_atom_site_adp_type
_atom_site_occupancy
_atom_site_symmetry_multiplicity
_atom_site_calc_flag
_atom_site_refinement_flags
I1 I 0.386404(16) 0.083488(15) 0.784614(10) 0.03784(6) Uani 1 1 d .
Zn1 Zn 0.44295(2) 0.25965(2) 0.753918(14) 0.02468(8) Uani 1 1 d .
N1 N 0.43782(16) 0.29113(17) 0.66512(10) 0.0227(5) Uani 1 1 d .
C1 C 0.4864(2) 0.3672(2) 0.63807(12) 0.0237(6) Uani 1 1 d .
H1 H 0.4812 0.3685 0.5941 0.028 Uiso 1 1 calc R
I2 I 0.621643(15) 0.641636(15) 0.789551(10) 0.03691(6) Uani 1 1 d .
Zn2 Zn 0.55576(2) 0.46806(2) 0.755284(14) 0.02481(8) Uani 1 1 d .
N2 N 0.54142(16) 0.44171(17) 0.66600(10) 0.0228(5) Uani 1 1 d .
C2 C 0.3872(2) 0.2156(2) 0.62411(12) 0.0235(6) Uani 1 1 d .
N3 N 0.50541(17) 0.36270(17) 0.81278(10) 0.0240(5) Uani 1 1 d .
C3 C 0.2808(2) 0.2261(2) 0.60814(12) 0.0248(6) Uani 1 1 d .
C4 C 0.2348(2) 0.1510(2) 0.56895(12) 0.0269(6) Uani 1 1 d .
H4 H 0.1631 0.1561 0.5576 0.032 Uiso 1 1 calc R
C5 C 0.2906(2) 0.0695(2) 0.54625(13) 0.0296(6) Uani 1 1 d .
H5 H 0.2579 0.0205 0.5187 0.035 Uiso 1 1 calc R
C6 C 0.3940(2) 0.0596(2) 0.56369(13) 0.0312(6) Uani 1 1 d .
H6 H 0.4318 0.0028 0.5485 0.037 Uiso 1 1 calc R
C7 C 0.4444(2) 0.1317(2) 0.60344(13) 0.0274(6) Uani 1 1 d .
C8 C 0.2153(2) 0.3125(2) 0.63331(13) 0.0279(6) Uani 1 1 d .
H8 H 0.2633 0.3687 0.6489 0.033 Uiso 1 1 calc R
C9 C 0.1591(3) 0.2731(3) 0.68790(16) 0.0482(9) Uani 1 1 d .
H9A H 0.1230 0.3309 0.7066 0.072 Uiso 1 1 calc R
H9B H 0.2089 0.2429 0.7186 0.072 Uiso 1 1 calc R
H9C H 0.1089 0.2200 0.6738 0.072 Uiso 1 1 calc R
C10 C 0.1400(3) 0.3607(3) 0.58477(15) 0.0464(9) Uani 1 1 d .
H10A H 0.0891 0.3085 0.5703 0.070 Uiso 1 1 calc R
H10B H 0.1779 0.3851 0.5497 0.070 Uiso 1 1 calc R
H10C H 0.1046 0.4194 0.6030 0.070 Uiso 1 1 calc R
C11 C 0.5586(2) 0.1170(2) 0.62230(14) 0.0338(7) Uani 1 1 d .
H11 H 0.5742 0.1596 0.6604 0.041 Uiso 1 1 calc R
C12 C 0.6262(2) 0.1578(3) 0.57222(16) 0.0413(8) Uani 1 1 d .
H12A H 0.6991 0.1513 0.5864 0.062 Uiso 1 1 calc R
H12B H 0.6099 0.2309 0.5639 0.062 Uiso 1 1 calc R
H12C H 0.6131 0.1171 0.5343 0.062 Uiso 1 1 calc R
C13 C 0.5858(3) 0.0042(3) 0.63844(17) 0.0468(9) Uani 1 1 d .
H13A H 0.5369 -0.0228 0.6673 0.070 Uiso 1 1 calc R
H13B H 0.6559 0.0010 0.6578 0.070 Uiso 1 1 calc R
H13C H 0.5819 -0.0378 0.6006 0.070 Uiso 1 1 calc R
C14 C 0.5846(2) 0.5172(2) 0.62534(12) 0.0237(6) Uani 1 1 d .
C15 C 0.5250(2) 0.6032(2) 0.60557(13) 0.0268(6) Uani 1 1 d .
C16 C 0.5673(2) 0.6746(2) 0.56566(13) 0.0322(7) Uani 1 1 d .
H16 H 0.5273 0.7322 0.5509 0.039 Uiso 1 1 calc R
C17 C 0.6672(2) 0.6624(2) 0.54723(14) 0.0338(7) Uani 1 1 d .
H17 H 0.6951 0.7110 0.5197 0.041 Uiso 1 1 calc R
C18 C 0.7258(2) 0.5792(2) 0.56917(13) 0.0313(6) Uani 1 1 d .
H18 H 0.7947 0.5724 0.5571 0.038 Uiso 1 1 calc R
C19 C 0.6870(2) 0.5053(2) 0.60834(13) 0.0260(6) Uani 1 1 d .
C20 C 0.4157(2) 0.6204(2) 0.62505(14) 0.0333(7) Uani 1 1 d .
H20 H 0.4053 0.5735 0.6610 0.040 Uiso 1 1 calc R
C21 C 0.3974(3) 0.7316(3) 0.64630(17) 0.0474(9) Uani 1 1 d .
H21A H 0.3999 0.7788 0.6109 0.071 Uiso 1 1 calc R
H21B H 0.4511 0.7510 0.6780 0.071 Uiso 1 1 calc R
H21C H 0.3295 0.7364 0.6637 0.071 Uiso 1 1 calc R
C22 C 0.3370(2) 0.5895(3) 0.57326(17) 0.0507(9) Uani 1 1 d .
H22A H 0.2672 0.5961 0.5878 0.076 Uiso 1 1 calc R
H22B H 0.3490 0.5173 0.5612 0.076 Uiso 1 1 calc R
H22C H 0.3441 0.6351 0.5375 0.076 Uiso 1 1 calc R
C23 C 0.7567(2) 0.4173(2) 0.63286(13) 0.0303(6) Uani 1 1 d .
H23 H 0.7114 0.3601 0.6470 0.036 Uiso 1 1 calc R
C24 C 0.8251(3) 0.3721(3) 0.58461(16) 0.0432(8) Uani 1 1 d .
H24A H 0.7821 0.3508 0.5480 0.065 Uiso 1 1 calc R
H24B H 0.8624 0.3117 0.6021 0.065 Uiso 1 1 calc R
H24C H 0.8747 0.4249 0.5728 0.065 Uiso 1 1 calc R
C25 C 0.8233(3) 0.4552(3) 0.68917(15) 0.0445(8) Uani 1 1 d .
H25A H 0.8712 0.5087 0.6762 0.067 Uiso 1 1 calc R
H25B H 0.8625 0.3967 0.7076 0.067 Uiso 1 1 calc R
H25C H 0.7788 0.4845 0.7198 0.067 Uiso 1 1 calc R
C26 C 0.4265(2) 0.4123(2) 0.85127(13) 0.0294(6) Uani 1 1 d .
H26 H 0.4595 0.4728 0.8736 0.035 Uiso 1 1 calc R
C27 C 0.3392(2) 0.4529(3) 0.80789(15) 0.0383(7) Uani 1 1 d .
H27A H 0.3670 0.5018 0.7784 0.057 Uiso 1 1 calc R
H27B H 0.2883 0.4885 0.8320 0.057 Uiso 1 1 calc R
H27C H 0.3061 0.3947 0.7853 0.057 Uiso 1 1 calc R
C28 C 0.3842(3) 0.3386(3) 0.89942(15) 0.0416(8) Uani 1 1 d .
H28A H 0.3548 0.2769 0.8785 0.062 Uiso 1 1 calc R
H28B H 0.3305 0.3742 0.9213 0.062 Uiso 1 1 calc R
H28C H 0.4403 0.3177 0.9291 0.062 Uiso 1 1 calc R
C29 C 0.5924(2) 0.3106(2) 0.84990(13) 0.0294(6) Uani 1 1 d .
H29 H 0.5640 0.2491 0.8714 0.035 Uiso 1 1 calc R
C30 C 0.6707(2) 0.2721(2) 0.80544(14) 0.0367(7) Uani 1 1 d .
H30A H 0.6364 0.2258 0.7747 0.055 Uiso 1 1 calc R
H30B H 0.7259 0.2341 0.8286 0.055 Uiso 1 1 calc R
H30C H 0.7002 0.3315 0.7844 0.055 Uiso 1 1 calc R
C31 C 0.6451(2) 0.3821(2) 0.89886(14) 0.0389(8) Uani 1 1 d .
H31A H 0.6646 0.4474 0.8794 0.058 Uiso 1 1 calc R
H31B H 0.7071 0.3479 0.9173 0.058 Uiso 1 1 calc R
H31C H 0.5975 0.3966 0.9312 0.058 Uiso 1 1 calc R

loop_
_atom_site_aniso_label
_atom_site_aniso_U_11
_atom_site_aniso_U_22
_atom_site_aniso_U_33
_atom_site_aniso_U_23
_atom_site_aniso_U_13
_atom_site_aniso_U_12
I1 0.04371(13) 0.02694(11) 0.04286(13) 0.00631(8) 0.00244(10) -0.00940(9)
Zn1 0.02826(17) 0.02304(16) 0.02266(16) -0.00010(13) 0.00102(13) -0.00447(13)
N1 0.0232(11) 0.0233(11) 0.0216(11) -0.0012(9) 0.0020(9) -0.0044(9)
C1 0.0243(14) 0.0243(14) 0.0223(14) -0.0002(11) -0.0003(11) 0.0018(11)
I2 0.04105(12) 0.02611(10) 0.04298(13) -0.00592(8) -0.00235(9) -0.00812(8)
Zn2 0.02842(17) 0.02286(16) 0.02296(17) -0.00014(13) -0.00009(13) -0.00458(13)
N2 0.0235(11) 0.0210(11) 0.0237(12) 0.0005(9) 0.0002(9) -0.0039(9)
C2 0.0277(14) 0.0219(13) 0.0209(13) 0.0014(11) 0.0004(11) -0.0050(11)
N3 0.0259(12) 0.0255(12) 0.0207(11) -0.0020(9) 0.0021(9) 0.0000(9)
C3 0.0268(14) 0.0251(14) 0.0226(14) 0.0025(11) 0.0032(11) -0.0043(11)
C4 0.0248(14) 0.0305(15) 0.0255(15) 0.0015(12) 0.0018(12) -0.0054(12)
C5 0.0365(16) 0.0263(15) 0.0253(15) -0.0012(12) -0.0027(13) -0.0079(12)
C6 0.0363(16) 0.0285(15) 0.0287(15) -0.0061(12) 0.0011(13) 0.0010(13)
C7 0.0298(15) 0.0272(15) 0.0251(14) -0.0024(12) 0.0006(12) -0.0011(12)
C8 0.0248(14) 0.0292(15) 0.0294(15) -0.0003(12) 0.0006(12) -0.0029(12)
C9 0.057(2) 0.044(2) 0.047(2) 0.0050(16) 0.0247(18) 0.0070(17)
C10 0.047(2) 0.052(2) 0.0392(19) -0.0014(16) -0.0007(16) 0.0191(17)
C11 0.0268(15) 0.0390(17) 0.0350(17) -0.0104(14) -0.0024(13) 0.0039(13)
C12 0.0319(16) 0.0425(19) 0.049(2) -0.0131(16) 0.0015(15) -0.0006(14)
C13 0.0377(18) 0.045(2) 0.057(2) -0.0003(17) -0.0065(16) 0.0090(16)
C14 0.0266(14) 0.0245(14) 0.0199(13) -0.0011(11) 0.0007(11) -0.0048(11)
C15 0.0280(15) 0.0276(15) 0.0245(14) 0.0003(11) -0.0005(12) -0.0004(12)
C16 0.0395(17) 0.0256(15) 0.0309(16) 0.0035(12) -0.0021(13) -0.0011(13)
C17 0.0427(17) 0.0303(16) 0.0289(16) 0.0047(12) 0.0069(14) -0.0094(14)
C18 0.0315(15) 0.0318(16) 0.0313(16) 0.0018(13) 0.0070(13) -0.0060(13)
C19 0.0281(14) 0.0256(14) 0.0241(14) -0.0016(11) 0.0001(12) -0.0054(12)
C20 0.0311(16) 0.0344(16) 0.0346(17) 0.0086(13) 0.0040(13) 0.0033(13)
C21 0.0434(19) 0.048(2) 0.052(2) -0.0044(17) 0.0065(17) 0.0104(16)
C22 0.0332(18) 0.064(2) 0.054(2) -0.0080(19) -0.0017(16) -0.0019(17)
C23 0.0288(15) 0.0318(16) 0.0303(16) 0.0010(12) 0.0023(12) -0.0019(12)
C24 0.0406(18) 0.046(2) 0.044(2) 0.0046(16) 0.0086(16) 0.0096(15)
C25 0.0457(19) 0.0414(19) 0.045(2) 0.0001(16) -0.0106(16) 0.0042(16)
C26 0.0333(16) 0.0301(15) 0.0251(15) -0.0039(12) 0.0048(12) 0.0008(12)
C27 0.0347(17) 0.0405(18) 0.0396(18) -0.0052(14) 0.0006(14) 0.0058(14)
C28 0.0452(19) 0.0447(19) 0.0364(18) -0.0018(15) 0.0151(15) -0.0028(15)
C29 0.0337(16) 0.0292(15) 0.0249(15) 0.0024(12) -0.0027(12) -0.0019(13)
C30 0.0367(17) 0.0396(18) 0.0334(17) 0.0001(14) -0.0009(14) 0.0043(14)
C31 0.0399(18) 0.0419(18) 0.0335(17) -0.0012(14) -0.0104(14) 0.0004(15)

loop_
_atom_type_symbol
_atom_type_description
_atom_type_scat_dispersion_real
_atom_type_scat_dispersion_imag
_atom_type_scat_source
C C 0.0033 0.0016 'International Tables Vol C Tables 4.2.6.8 and 6.1.1.4'
H H 0.0000 0.0000 'International Tables Vol C Tables 4.2.6.8 and 6.1.1.4'
N N 0.0061 0.0033 'International Tables Vol C Tables 4.2.6.8 and 6.1.1.4'
Zn Zn 0.2839 1.4301 'International Tables Vol C Tables 4.2.6.8 and 6.1.1.4'
I I -0.4742 1.8119 'International Tables Vol C Tables 4.2.6.8 and 6.1.1.4'

loop_
_geom_angle_atom_site_label_1
_geom_angle_atom_site_label_2
_geom_angle_atom_site_label_3
_geom_angle
N1 Zn1 N3 118.75(9)
N1 Zn1 I1 117.19(6)
N3 Zn1 I1 123.75(7)
C1 N1 C2 115.9(2)
C1 N1 Zn1 126.77(18)
C2 N1 Zn1 116.73(16)
N1 C1 N2 126.5(2)
N2 Zn2 N3 119.09(9)
N2 Zn2 I2 117.37(6)
N3 Zn2 I2 123.27(7)
C1 N2 C14 115.4(2)
C1 N2 Zn2 126.43(18)
C14 N2 Zn2 117.78(16)
C7 C2 C3 121.7(2)
C7 C2 N1 119.0(2)
C3 C2 N1 119.2(2)
C26 N3 C29 114.1(2)
C26 N3 Zn2 108.64(17)
C29 N3 Zn2 112.08(17)
C26 N3 Zn1 112.05(16)
C29 N3 Zn1 108.10(16)
Zn2 N3 Zn1 101.11(10)
C4 C3 C2 117.4(3)
C4 C3 C8 119.7(2)
C2 C3 C8 122.9(2)
C5 C4 C3 121.7(3)
C6 C5 C4 119.8(3)
C5 C6 C7 121.2(3)
C2 C7 C6 118.1(3)
C2 C7 C11 122.3(2)
C6 C7 C11 119.5(3)
C9 C8 C3 109.9(2)
C9 C8 C10 110.8(3)
C3 C8 C10 113.6(2)
C7 C11 C12 111.0(2)
C7 C11 C13 112.7(3)
C12 C11 C13 110.7(3)
C15 C14 C19 121.2(2)
C15 C14 N2 119.3(2)
C19 C14 N2 119.4(2)
C16 C15 C14 118.5(3)
C16 C15 C20 119.0(3)
C14 C15 C20 122.5(2)
C17 C16 C15 120.9(3)
C18 C17 C16 119.6(3)
C17 C18 C19 121.9(3)
C18 C19 C14 117.9(3)
C18 C19 C23 119.4(2)
C14 C19 C23 122.7(2)
C15 C20 C22 110.7(3)
C15 C20 C21 112.6(3)
C22 C20 C21 110.9(3)
C19 C23 C24 113.7(2)
C19 C23 C25 109.6(2)
C24 C23 C25 110.0(3)
N3 C26 C27 108.2(2)
N3 C26 C28 113.4(2)
C27 C26 C28 110.4(2)
N3 C29 C30 108.4(2)
N3 C29 C31 113.0(2)
C30 C29 C31 110.2(2)

loop_
_geom_bond_atom_site_label_1
_geom_bond_atom_site_label_2
_geom_bond_distance
I1 Zn1 2.4857(6)
Zn1 N1 1.961(2)
Zn1 N3 1.979(2)
N1 C1 1.320(3)
N1 C2 1.447(3)
C1 N2 1.320(3)
I2 Zn2 2.4892(6)
Zn2 N2 1.960(2)
Zn2 N3 1.978(2)
N2 C14 1.446(3)
C2 C7 1.399(4)
C2 C3 1.410(4)
N3 C26 1.501(3)
N3 C29 1.504(3)
C3 C4 1.397(4)
C3 C8 1.521(4)
C4 C5 1.382(4)
C5 C6 1.378(4)
C6 C7 1.400(4)
C7 C11 1.526(4)
C8 C9 1.513(4)
C8 C10 1.524(4)
C11 C12 1.528(4)
C11 C13 1.530(4)
C14 C15 1.403(4)
C14 C19 1.408(4)
C15 C16 1.396(4)
C15 C20 1.520(4)
C16 C17 1.388(4)
C17 C18 1.381(4)
C18 C19 1.389(4)
C19 C23 1.525(4)
C20 C22 1.523(4)
C20 C21 1.527(4)
C23 C24 1.526(4)
C23 C25 1.532(4)
C26 C27 1.520(4)
C26 C28 1.535(4)
C29 C30 1.523(4)
C29 C31 1.533(4)
